data_7150397
loop_
_publ_author_name
'Loeb, Stephen J.'
'Tiburcio, Jorge'
'Vella, Sarah J.'
'Wisner, James A.'

_publ_section_title
;
 A versatile template for the formation of [2]pseudorotaxanes.
 1,2-Bis(pyridinium)ethane axles and 24-crown-8 ether wheels.
;
_journal_issue 4
_journal_name_full 'Organic &amp; biomolecular chemistry'
_journal_page_first 667
_journal_page_last 680
_journal_paper_doi 10.1039/b514528g
_journal_volume 4
_journal_year 2006
_chemical_formula_sum 'C30 H50 B2 F8 N2 O10'
_chemical_formula_weight 772.34
_chemical_name_systematic
;
?
;
_space_group_IT_number 4
_symmetry_cell_setting monoclinic
_symmetry_Int_Tables_number 4
_symmetry_space_group_name_Hall 'P 2yb'
_symmetry_space_group_name_H-M 'P 1 21 1'
_atom_sites_solution_hydrogens geom
_atom_sites_solution_primary direct
_atom_sites_solution_secondary difmap
_audit_creation_method SHELXL-97
_cell_angle_alpha 90.00
_cell_angle_beta 96.5840(10)
_cell_angle_gamma 90.00
_cell_formula_units_Z 2
_cell_length_a 10.4924(6)
_cell_length_b 16.5364(10)
_cell_length_c 10.7738(6)
_cell_measurement_temperature 293(2)
_cell_measurement_theta_max 28.3
_cell_measurement_theta_min 1.5
_cell_volume 1857.00(19)
_computing_cell_refinement 'Bruker SAINT'
_computing_data_collection 'Bruker SMART'
_computing_data_reduction 'Bruker SHELXTL XPREP'
_computing_molecular_graphics 'Bruker SHELXTL XP'
_computing_publication_material 'Bruker SHELXTL XCIF'
_computing_structure_refinement 'SHELXL-97 (Sheldrick, 1997)'
_computing_structure_solution 'SHELXS-97 (Sheldrick, 1997)'
_diffrn_ambient_temperature 293(2)
_diffrn_measured_fraction_theta_full 1.000
_diffrn_measured_fraction_theta_max 1.000
_diffrn_measurement_device_type 'Bruker APEX CCD'
_diffrn_measurement_method 'hemisphere scans'
_diffrn_radiation_monochromator graphite
_diffrn_radiation_source 'fine-focus sealed tube'
_diffrn_radiation_type MoK\a
_diffrn_radiation_wavelength 0.71073
_diffrn_reflns_av_R_equivalents 0.0203
_diffrn_reflns_av_sigmaI/netI 0.0276
_diffrn_reflns_limit_h_max 12
_diffrn_reflns_limit_h_min -12
_diffrn_reflns_limit_k_max 19
_diffrn_reflns_limit_k_min -19
_diffrn_reflns_limit_l_max 12
_diffrn_reflns_limit_l_min -12
_diffrn_reflns_number 14875
_diffrn_reflns_theta_full 25.00
_diffrn_reflns_theta_max 25.00
_diffrn_reflns_theta_min 1.90
_diffrn_standards_decay_% <1
_diffrn_standards_number '50 standard frames at start and end'
_exptl_absorpt_coefficient_mu 0.126
_exptl_absorpt_correction_T_max 1.000000
_exptl_absorpt_correction_T_min 0.871299
_exptl_absorpt_correction_type empirical
_exptl_crystal_colour block
_exptl_crystal_density_diffrn 1.381
_exptl_crystal_density_meas ?
_exptl_crystal_density_method .
_exptl_crystal_description yellow
_exptl_crystal_F_000 812
_exptl_crystal_size_max 0.30
_exptl_crystal_size_mid 0.24
_exptl_crystal_size_min 0.24
_refine_diff_density_max 0.663
_refine_diff_density_min -0.456
_refine_diff_density_rms 0.068
_refine_ls_abs_structure_details 'Flack H D (1983), Acta Cryst. A39, 876-881'
_refine_ls_abs_structure_Flack 0.8(14)
_refine_ls_extinction_method none
_refine_ls_goodness_of_fit_ref 1.083
_refine_ls_hydrogen_treatment mixed
_refine_ls_matrix_type full
_refine_ls_number_parameters 477
_refine_ls_number_reflns 6537
_refine_ls_number_restraints 1
_refine_ls_restrained_S_all 1.083
_refine_ls_R_factor_all 0.0891
_refine_ls_R_factor_gt 0.0807
_refine_ls_shift/su_max 0.011
_refine_ls_shift/su_mean 0.000
_refine_ls_structure_factor_coef Fsqd
_refine_ls_weighting_details 'calc w=1/[\s^2^(Fo^2^)+(0.1379P)^2^+1.4729P] where P=(Fo^2^+2Fc^2^)/3'
_refine_ls_weighting_scheme calc
_refine_ls_wR_factor_gt 0.2265
_refine_ls_wR_factor_ref 0.2357
_reflns_number_gt 5684
_reflns_number_total 6537
_reflns_threshold_expression >2sigma(I)
_cod_data_source_file b514528g.txt
_cod_data_source_block '[2]pseudorotaxane_[(1,2-bis(3-methoxypyridinium)ethane)-24C8][BF4]2'
_cod_original_sg_symbol_H-M P2(1)
_cod_database_code 7150397

loop_
_symmetry_equiv_pos_as_xyz
'x, y, z'
'-x, y+1/2, -z'

loop_
_atom_site_label
_atom_site_type_symbol
_atom_site_fract_x
_atom_site_fract_y
_atom_site_fract_z
_atom_site_U_iso_or_equiv
_atom_site_adp_type
_atom_site_occupancy
_atom_site_symmetry_multiplicity
_atom_site_calc_flag
_atom_site_refinement_flags
_atom_site_disorder_assembly
_atom_site_disorder_group
O1 O 0.8322(3) 0.0569(2) 1.1068(3) 0.0519(8) Uani 1 1 d . . .
O2 O 0.6974(3) 0.4793(2) 0.4043(3) 0.0499(8) Uani 1 1 d . . .
O3 O 1.0880(3) 0.2229(2) 0.8867(4) 0.0595(9) Uani 1 1 d . A .
O4 O 1.0822(4) 0.2047(2) 0.6248(4) 0.0650(10) Uani 1 1 d . . .
O5 O 0.8496(5) 0.2151(4) 0.4370(4) 0.0880(16) Uani 1 1 d . . .
O6 O 0.5812(4) 0.2646(3) 0.4482(4) 0.0732(11) Uani 1 1 d . . .
O7 O 0.4439(3) 0.3155(2) 0.6411(4) 0.0555(9) Uani 1 1 d . . .
O8 O 0.4401(4) 0.3399(3) 0.8963(4) 0.0682(11) Uani 1 1 d . . .
O9 O 0.6811(4) 0.3529(3) 1.0697(3) 0.0807(14) Uani 1 1 d . . .
O10 O 0.9560(3) 0.3254(3) 1.0491(3) 0.0618(10) Uani 1 1 d . . .
N1 N 0.7175(3) 0.1857(2) 0.8478(3) 0.0369(8) Uani 1 1 d . . .
N2 N 0.8232(3) 0.36330(19) 0.6741(3) 0.0358(8) Uani 1 1 d . . .
C1 C 0.9620(5) 0.0415(4) 1.0799(6) 0.0697(16) Uani 1 1 d . . .
H1A H 1.0058 0.0092 1.1455 0.104 Uiso 1 1 calc R . .
H1B H 1.0064 0.0919 1.0746 0.104 Uiso 1 1 calc R . .
H1C H 0.9599 0.0132 1.0019 0.104 Uiso 1 1 calc R . .
C2 C 0.7574(4) 0.1026(3) 1.0226(4) 0.0385(9) Uani 1 1 d . . .
C3 C 0.6279(4) 0.1084(3) 1.0404(4) 0.0410(10) Uani 1 1 d . . .
H3A H 0.5976 0.0824 1.1078 0.049 Uiso 1 1 calc R . .
C4 C 0.5465(5) 0.1518(3) 0.9593(5) 0.0485(11) Uani 1 1 d . . .
H4A H 0.4601 0.1558 0.9702 0.058 Uiso 1 1 calc R . .
C5 C 0.5938(4) 0.1903(3) 0.8600(5) 0.0467(10) Uani 1 1 d . . .
H5A H 0.5389 0.2192 0.8023 0.056 Uiso 1 1 calc R . .
C6 C 0.8003(4) 0.1443(2) 0.9266(4) 0.0342(8) Uani 1 1 d . . .
H6A H 0.8870 0.1439 0.9161 0.041 Uiso 1 1 calc R . .
C7 C 0.7656(4) 0.2306(3) 0.7420(4) 0.0388(9) Uani 1 1 d . . .
H7A H 0.7059 0.2246 0.6669 0.047 Uiso 1 1 calc R . .
H7B H 0.8481 0.2091 0.7257 0.047 Uiso 1 1 calc R . .
C8 C 0.7788(4) 0.3184(3) 0.7776(4) 0.0401(9) Uani 1 1 d . . .
H8A H 0.6967 0.3395 0.7958 0.048 Uiso 1 1 calc R . .
H8B H 0.8398 0.3243 0.8518 0.048 Uiso 1 1 calc R . .
C9 C 0.9505(4) 0.3654(3) 0.6627(4) 0.0428(10) Uani 1 1 d . . .
H9A H 1.0087 0.3408 0.7226 0.051 Uiso 1 1 calc R . .
C10 C 0.9920(4) 0.4031(3) 0.5650(5) 0.0463(11) Uani 1 1 d . . .
H10A H 1.0792 0.4031 0.5562 0.056 Uiso 1 1 calc R . .
C11 C 0.9071(4) 0.4422(3) 0.4766(4) 0.0422(10) Uani 1 1 d . . .
H11A H 0.9369 0.4691 0.4098 0.051 Uiso 1 1 calc R . .
C12 C 0.7783(4) 0.4405(2) 0.4890(4) 0.0370(9) Uani 1 1 d . . .
C13 C 0.7371(4) 0.3996(3) 0.5909(4) 0.0364(9) Uani 1 1 d . . .
H13A H 0.6503 0.3976 0.6009 0.044 Uiso 1 1 calc R . .
C14 C 0.5641(5) 0.4843(4) 0.4211(5) 0.0607(14) Uani 1 1 d . . .
H14A H 0.5191 0.5136 0.3527 0.091 Uiso 1 1 calc R . .
H14B H 0.5548 0.5118 0.4980 0.091 Uiso 1 1 calc R . .
H14C H 0.5292 0.4307 0.4240 0.091 Uiso 1 1 calc R . .
C15 C 1.0714(6) 0.2855(4) 1.0870(6) 0.0757(17) Uani 1 1 d . . .
H15A H 1.0527 0.2337 1.1230 0.091 Uiso 1 1 calc R . .
H15B H 1.1205 0.3172 1.1515 0.091 Uiso 1 1 calc R . .
C16 C 1.1502(5) 0.2722(4) 0.9825(5) 0.0624(14) Uani 1 1 d . . .
H16A H 1.1699 0.3241 0.9473 0.075 Uiso 1 1 calc R . .
H16B H 1.2307 0.2470 1.0150 0.075 Uiso 1 1 calc R . .
C17 C 1.1789(5) 0.1783(4) 0.8280(6) 0.0651(15) Uani 1 1 d . . .
H17A H 1.2140 0.1356 0.8835 0.078 Uiso 1 1 calc R A .
H17B H 1.2488 0.2137 0.8116 0.078 Uiso 1 1 calc R . .
C18 C 1.1202(6) 0.1425(4) 0.7092(7) 0.0761(19) Uani 1 1 d . A .
H18A H 1.1817 0.1076 0.6748 0.091 Uiso 1 1 calc R . .
H18B H 1.0464 0.1100 0.7240 0.091 Uiso 1 1 calc R . .
C21 C 0.7358(8) 0.1752(5) 0.3764(6) 0.088(2) Uani 1 1 d . . .
H21A H 0.7558 0.1480 0.3012 0.105 Uiso 1 1 calc R . .
H21B H 0.7060 0.1350 0.4320 0.105 Uiso 1 1 calc R . .
C22 C 0.6368(7) 0.2349(5) 0.3449(5) 0.083(2) Uani 1 1 d . . .
H22A H 0.6733 0.2799 0.3032 0.099 Uiso 1 1 calc R A .
H22B H 0.5701 0.2112 0.2864 0.099 Uiso 1 1 calc R . .
C23 C 0.4762(7) 0.2221(5) 0.4875(7) 0.083(2) Uani 1 1 d . . .
H23A H 0.5077 0.1838 0.5521 0.100 Uiso 1 1 calc R A .
H23B H 0.4341 0.1916 0.4175 0.100 Uiso 1 1 calc R . .
C24 C 0.3851(5) 0.2739(5) 0.5346(5) 0.0691(16) Uani 1 1 d . . .
H24A H 0.3529 0.3125 0.4708 0.083 Uiso 1 1 calc R . .
H24B H 0.3133 0.2423 0.5570 0.083 Uiso 1 1 calc R . .
C25 C 0.3535(5) 0.3689(4) 0.6920(7) 0.0740(19) Uani 1 1 d . . .
H25A H 0.3296 0.4124 0.6337 0.089 Uiso 1 1 calc R . .
H25B H 0.2765 0.3391 0.7051 0.089 Uiso 1 1 calc R . .
C26 C 0.4119(6) 0.4019(4) 0.8098(8) 0.079(2) Uani 1 1 d . . .
H26A H 0.4900 0.4305 0.7968 0.094 Uiso 1 1 calc R . .
H26B H 0.3536 0.4401 0.8418 0.094 Uiso 1 1 calc R . .
C27 C 0.4619(7) 0.3665(7) 1.0256(8) 0.119(4) Uani 1 1 d . . .
H27A H 0.3932 0.4038 1.0381 0.142 Uiso 1 1 calc R . .
H27B H 0.4502 0.3195 1.0769 0.142 Uiso 1 1 calc R . .
C28 C 0.5682(8) 0.4008(9) 1.0723(7) 0.148(5) Uani 1 1 d . . .
H28A H 0.5605 0.4154 1.1583 0.178 Uiso 1 1 calc R . .
H28B H 0.5788 0.4505 1.0267 0.178 Uiso 1 1 calc R . .
C29 C 0.7903(8) 0.3993(5) 1.1180(6) 0.088(2) Uani 1 1 d . . .
H29A H 0.8113 0.4374 1.0550 0.105 Uiso 1 1 calc R . .
H29B H 0.7700 0.4299 1.1901 0.105 Uiso 1 1 calc R . .
C30 C 0.8968(6) 0.3495(5) 1.1530(5) 0.0786(19) Uani 1 1 d . . .
H30A H 0.9581 0.3784 1.2109 0.094 Uiso 1 1 calc R . .
H30B H 0.8692 0.3019 1.1955 0.094 Uiso 1 1 calc R . .
C19A C 1.0647(13) 0.1927(10) 0.4834(14) 0.036(3) Uani 0.40 1 d P A -1
H19A H 1.1447 0.2103 0.4551 0.043 Uiso 0.40 1 calc PR A -1
H19B H 1.0611 0.1346 0.4710 0.043 Uiso 0.40 1 calc PR A -1
C20A C 1.0055(19) 0.2121(8) 0.4304(12) 0.055(4) Uani 0.40 1 d P A -1
H20A H 1.0157 0.1848 0.3525 0.066 Uiso 0.40 1 calc PR A -1
H20B H 1.0303 0.2679 0.4187 0.066 Uiso 0.40 1 calc PR A -1
C19B C 1.0511(16) 0.1557(9) 0.5229(13) 0.083(4) Uani 0.60 1 d P A -2
H19C H 1.0750 0.1017 0.5523 0.100 Uiso 0.60 1 calc PR A -2
H19D H 1.1119 0.1701 0.4652 0.100 Uiso 0.60 1 calc PR A -2
C20B C 0.9383(8) 0.1457(6) 0.4500(9) 0.058(2) Uani 0.60 1 d P A -2
H20C H 0.8937 0.1006 0.4830 0.069 Uiso 0.60 1 calc PR A -2
H20D H 0.9573 0.1305 0.3671 0.069 Uiso 0.60 1 calc PR A -2
B1 B 0.2207(5) 0.4875(4) 0.2999(6) 0.0499(13) Uani 1 1 d . . .
F1 F 0.2143(5) 0.4307(4) 0.3870(6) 0.162(3) Uani 1 1 d . . .
F2 F 0.2810(6) 0.5581(3) 0.3418(5) 0.1235(18) Uani 1 1 d . . .
F3 F 0.2895(5) 0.4637(4) 0.2120(5) 0.1259(19) Uani 1 1 d . . .
F4 F 0.1008(4) 0.5076(3) 0.2518(5) 0.1042(15) Uani 1 1 d . . .
B2 B 0.6918(5) 0.5730(3) 0.7876(4) 0.0384(10) Uani 1 1 d . . .
F5 F 0.7710(5) 0.6001(4) 0.7081(5) 0.130(2) Uani 1 1 d . . .
F6 F 0.7394(5) 0.5010(3) 0.8336(5) 0.1054(15) Uani 1 1 d . . .
F7 F 0.5716(4) 0.5602(3) 0.7281(4) 0.0927(11) Uiso 1 1 d . . .
F8 F 0.6804(7) 0.6257(5) 0.8732(7) 0.156(2) Uiso 1 1 d . . .

loop_
_atom_site_aniso_label
_atom_site_aniso_U_11
_atom_site_aniso_U_22
_atom_site_aniso_U_33
_atom_site_aniso_U_23
_atom_site_aniso_U_13
_atom_site_aniso_U_12
O1 0.0516(19) 0.0572(19) 0.0469(17) 0.0194(16) 0.0051(15) 0.0108(16)
O2 0.0475(18) 0.0563(19) 0.0458(17) 0.0142(15) 0.0043(14) 0.0007(15)
O3 0.0335(17) 0.070(2) 0.073(2) -0.0105(19) 0.0001(16) 0.0051(16)
O4 0.052(2) 0.073(3) 0.071(2) -0.027(2) 0.0095(17) 0.0118(18)
O5 0.078(3) 0.135(4) 0.051(2) -0.017(2) 0.007(2) 0.053(3)
O6 0.055(2) 0.097(3) 0.068(2) -0.006(2) 0.0081(18) -0.019(2)
O7 0.0337(16) 0.055(2) 0.075(2) -0.0036(17) -0.0050(15) 0.0046(14)
O8 0.047(2) 0.066(2) 0.090(3) -0.030(2) 0.0016(18) 0.0026(18)
O9 0.058(2) 0.141(4) 0.0443(18) 0.002(2) 0.0081(16) 0.030(3)
O10 0.053(2) 0.085(3) 0.0461(17) -0.0124(18) -0.0006(15) 0.0016(19)
N1 0.0378(19) 0.0323(17) 0.0411(18) 0.0035(15) 0.0074(14) 0.0016(15)
N2 0.0403(18) 0.0333(18) 0.0343(16) 0.0006(14) 0.0068(14) 0.0016(15)
C1 0.046(3) 0.087(4) 0.074(4) 0.028(3) 0.000(3) 0.016(3)
C2 0.043(2) 0.033(2) 0.039(2) -0.0005(17) 0.0027(18) 0.0040(18)
C3 0.049(2) 0.033(2) 0.044(2) 0.0086(18) 0.019(2) 0.0009(19)
C4 0.039(2) 0.050(3) 0.060(3) 0.008(2) 0.017(2) 0.007(2)
C5 0.040(2) 0.042(2) 0.058(3) 0.010(2) 0.006(2) 0.008(2)
C6 0.032(2) 0.0307(18) 0.041(2) -0.0008(16) 0.0056(16) 0.0023(16)
C7 0.045(2) 0.040(2) 0.0332(19) 0.0102(17) 0.0114(17) 0.0042(19)
C8 0.044(2) 0.038(2) 0.038(2) 0.0025(17) 0.0068(18) 0.0032(18)
C9 0.038(2) 0.042(2) 0.047(2) 0.0029(19) 0.0016(18) 0.0038(19)
C10 0.033(2) 0.047(2) 0.060(3) 0.009(2) 0.013(2) -0.0006(19)
C11 0.047(2) 0.032(2) 0.050(2) -0.0004(19) 0.016(2) -0.0046(19)
C12 0.041(2) 0.033(2) 0.037(2) 0.0027(17) 0.0064(17) -0.0023(17)
C13 0.034(2) 0.037(2) 0.039(2) 0.0006(18) 0.0067(17) -0.0006(17)
C14 0.049(3) 0.070(3) 0.061(3) 0.013(3) 0.000(2) 0.008(2)
C15 0.076(4) 0.077(4) 0.068(4) -0.007(3) -0.016(3) 0.001(3)
C16 0.041(3) 0.077(4) 0.066(3) -0.005(3) -0.007(2) 0.002(3)
C17 0.041(3) 0.063(3) 0.092(4) 0.007(3) 0.011(3) 0.019(2)
C18 0.057(3) 0.050(3) 0.128(6) -0.018(4) 0.040(4) -0.002(3)
C21 0.125(6) 0.087(5) 0.051(3) -0.024(3) 0.009(4) 0.014(5)
C22 0.078(4) 0.118(6) 0.049(3) -0.002(3) -0.005(3) -0.020(4)
C23 0.083(5) 0.083(4) 0.081(4) -0.010(4) -0.002(3) -0.034(4)
C24 0.041(3) 0.105(5) 0.060(3) 0.015(3) -0.002(2) -0.013(3)
C25 0.036(3) 0.056(3) 0.131(6) 0.042(4) 0.014(3) 0.009(2)
C26 0.047(3) 0.050(3) 0.144(6) -0.032(4) 0.032(4) -0.008(3)
C27 0.053(4) 0.191(10) 0.115(6) -0.093(7) 0.025(4) -0.009(5)
C28 0.086(6) 0.283(15) 0.070(4) -0.076(7) -0.009(4) 0.084(8)
C29 0.099(5) 0.101(5) 0.066(4) -0.030(4) 0.025(4) -0.010(4)
C30 0.068(4) 0.123(6) 0.044(3) -0.012(3) 0.002(3) -0.012(4)
C19A 0.028(6) 0.043(8) 0.037(7) 0.008(6) 0.007(5) -0.001(6)
C20A 0.098(11) 0.040(7) 0.029(6) -0.003(5) 0.016(7) 0.021(8)
C19B 0.111(11) 0.070(9) 0.067(8) -0.018(7) 0.007(7) 0.036(8)
C20B 0.038(4) 0.066(5) 0.069(5) -0.026(4) 0.007(4) -0.003(4)
B1 0.038(3) 0.055(3) 0.058(3) 0.008(3) 0.011(2) 0.013(2)
F1 0.124(4) 0.198(6) 0.173(5) 0.158(5) 0.057(4) 0.041(4)
F2 0.147(5) 0.077(3) 0.137(4) -0.008(3) -0.024(3) -0.006(3)
F3 0.095(3) 0.176(5) 0.116(4) -0.026(4) 0.054(3) 0.033(3)
F4 0.060(2) 0.115(3) 0.135(4) 0.039(3) -0.001(2) 0.027(2)
B2 0.043(3) 0.035(2) 0.037(2) -0.0137(19) 0.0051(19) -0.005(2)
F5 0.090(3) 0.165(5) 0.148(4) 0.075(4) 0.071(3) 0.016(3)
F6 0.094(3) 0.080(3) 0.137(4) 0.033(3) -0.010(3) 0.009(2)

loop_
_atom_type_symbol
_atom_type_description
_atom_type_scat_dispersion_real
_atom_type_scat_dispersion_imag
_atom_type_scat_source
C C 0.0033 0.0016 'International Tables Vol C Tables 4.2.6.8 and 6.1.1.4'
H H 0.0000 0.0000 'International Tables Vol C Tables 4.2.6.8 and 6.1.1.4'
B B 0.0013 0.0007 'International Tables Vol C Tables 4.2.6.8 and 6.1.1.4'
N N 0.0061 0.0033 'International Tables Vol C Tables 4.2.6.8 and 6.1.1.4'
O O 0.0106 0.0060 'International Tables Vol C Tables 4.2.6.8 and 6.1.1.4'
F F 0.0171 0.0103 'International Tables Vol C Tables 4.2.6.8 and 6.1.1.4'

loop_
_geom_angle_atom_site_label_1
_geom_angle_atom_site_label_2
_geom_angle_atom_site_label_3
_geom_angle
_geom_angle_site_symmetry_1
_geom_angle_site_symmetry_3
_geom_angle_publ_flag
C2 O1 C1 116.7(4) . . ?
C12 O2 C14 119.6(4) . . ?
C16 O3 C17 110.4(4) . . ?
C19B O4 C18 96.2(8) . . ?
C19B O4 C19A 30.1(7) . . ?
C18 O4 C19A 123.0(8) . . ?
C20B O5 C21 99.6(6) . . ?
C20B O5 C20A 50.3(6) . . ?
C21 O5 C20A 137.5(6) . . ?
C22 O6 C23 118.3(5) . . ?
C24 O7 C25 111.1(4) . . ?
C26 O8 C27 114.6(6) . . ?
C29 O9 C28 109.1(7) . . ?
C15 O10 C30 110.5(5) . . ?
C5 N1 C6 122.8(4) . . ?
C5 N1 C7 118.0(4) . . ?
C6 N1 C7 119.2(4) . . ?
C13 N2 C9 121.6(4) . . ?
C13 N2 C8 119.3(3) . . ?
C9 N2 C8 119.1(3) . . ?
O1 C2 C6 124.9(4) . . ?
O1 C2 C3 116.3(4) . . ?
C6 C2 C3 118.8(4) . . ?
C4 C3 C2 119.9(4) . . ?
C3 C4 C5 119.1(4) . . ?
N1 C5 C4 119.6(4) . . ?
N1 C6 C2 119.7(4) . . ?
N1 C7 C8 108.3(3) . . ?
N2 C8 C7 108.9(3) . . ?
C10 C9 N2 119.7(4) . . ?
C9 C10 C11 121.0(4) . . ?
C12 C11 C10 119.1(4) . . ?
O2 C12 C11 118.6(4) . . ?
O2 C12 C13 122.6(4) . . ?
C11 C12 C13 118.8(4) . . ?
N2 C13 C12 119.8(4) . . ?
O10 C15 C16 112.8(5) . . ?
O3 C16 C15 112.8(5) . . ?
O3 C17 C18 111.2(4) . . ?
O4 C18 C17 109.0(5) . . ?
C22 C21 O5 109.1(6) . . ?
O6 C22 C21 113.9(5) . . ?
O6 C23 C24 112.8(6) . . ?
O7 C24 C23 109.6(5) . . ?
C26 C25 O7 109.4(4) . . ?
O8 C26 C25 110.1(5) . . ?
C28 C27 O8 122.4(7) . . ?
C27 C28 O9 115.3(10) . . ?
C30 C29 O9 111.3(7) . . ?
O10 C30 C29 111.4(5) . . ?
C20A C19A O4 127.7(15) . . ?
C19A C20A O5 129.1(15) . . ?
O4 C19B C20B 130.4(10) . . ?
C19B C20B O5 117.4(8) . . ?
F3 B1 F1 111.8(6) . . ?
F3 B1 F4 111.3(5) . . ?
F1 B1 F4 108.9(5) . . ?
F3 B1 F2 102.8(6) . . ?
F1 B1 F2 115.1(6) . . ?
F4 B1 F2 106.9(5) . . ?
F8 B2 F5 110.4(6) . . ?
F8 B2 F7 106.6(5) . . ?
F5 B2 F7 111.1(5) . . ?
F8 B2 F6 113.1(5) . . ?
F5 B2 F6 107.2(5) . . ?
F7 B2 F6 108.4(4) . . ?

loop_
_geom_bond_atom_site_label_1
_geom_bond_atom_site_label_2
_geom_bond_distance
_geom_bond_site_symmetry_2
_geom_bond_publ_flag
O1 C2 1.359(5) . ?
O1 C1 1.447(7) . ?
O2 C12 1.337(5) . ?
O2 C14 1.433(6) . ?
O3 C16 1.415(7) . ?
O3 C17 1.411(6) . ?
O4 C19B 1.373(13) . ?
O4 C18 1.401(8) . ?
O4 C19A 1.526(14) . ?
O5 C20B 1.474(10) . ?
O5 C21 1.452(10) . ?
O5 C20A 1.646(19) . ?
O6 C22 1.403(8) . ?
O6 C23 1.412(8) . ?
O7 C24 1.417(7) . ?
O7 C25 1.448(7) . ?
O8 C26 1.395(9) . ?
O8 C27 1.454(8) . ?
O9 C29 1.427(9) . ?
O9 C28 1.428(9) . ?
O10 C15 1.397(7) . ?
O10 C30 1.400(7) . ?
N1 C5 1.321(6) . ?
N1 C6 1.332(5) . ?
N1 C7 1.496(5) . ?
N2 C13 1.339(5) . ?
N2 C9 1.355(6) . ?
N2 C8 1.460(5) . ?
C2 C6 1.362(6) . ?
C2 C3 1.397(6) . ?
C3 C4 1.356(7) . ?
C4 C5 1.384(7) . ?
C7 C8 1.504(6) . ?
C9 C10 1.339(7) . ?
C10 C11 1.388(7) . ?
C11 C12 1.374(6) . ?
C12 C13 1.400(6) . ?
C15 C16 1.489(9) . ?
C17 C18 1.480(9) . ?
C21 C22 1.445(11) . ?
C23 C24 1.419(10) . ?
C25 C26 1.451(10) . ?
C27 C28 1.300(13) . ?
C29 C30 1.405(10) . ?
C19A C20A 0.857(17) . ?
C19B C20B 1.353(16) . ?
B1 F3 1.314(7) . ?
B1 F1 1.335(7) . ?
B1 F4 1.346(7) . ?
B1 F2 1.378(8) . ?
B2 F8 1.283(9) . ?
B2 F5 1.337(7) . ?
B2 F7 1.364(7) . ?
B2 F6 1.363(7) . ?
